data_4066204
loop_
_publ_author_name
'Gyepes, R\'obert'
'Varga, Vojtech'
'Hor\'a\<cek, Michal'
'Kubi\<sta, Ji\<r\'i'
'Pinkas, Ji\<r\'i'
'Mach, Karel'

_publ_section_title
;
 Influence of the Ti&#x2212;O&#x2212;C Angle on the Oxygen-to-Titanium
 \p-Donation in [Cp2*Ti(III)OR] Complexes&#x2225;
;
_journal_issue 17
_journal_name_full Organometallics
_journal_page_first 3780
_journal_paper_doi 10.1021/om1003495
_journal_volume 29
_journal_year 2010
_chemical_formula_moiety 'C30 H45 O Ti'
_chemical_formula_sum 'C30 H45 O Ti'
_chemical_formula_weight 469.56
_chemical_name_systematic
; 
 ? 
;
_space_group_IT_number 14
_symmetry_cell_setting monoclinic
_symmetry_space_group_name_Hall '-P 2ybc'
_symmetry_space_group_name_H-M 'P 1 21/c 1'
_atom_sites_solution_hydrogens geom
_atom_sites_solution_primary direct
_atom_sites_solution_secondary difmap
_audit_creation_method SHELXL-97
_cell_angle_alpha 90.00
_cell_angle_beta 102.2571(13)
_cell_angle_gamma 90.00
_cell_formula_units_Z 4
_cell_length_a 9.0960(3)
_cell_length_b 14.5667(3)
_cell_length_c 19.8181(6)
_cell_measurement_reflns_used 6055
_cell_measurement_temperature 150(1)
_cell_measurement_theta_max 27.48
_cell_measurement_theta_min 1.00
_cell_volume 2566.02(13)
_computing_cell_refinement 'HKL Scalepack (Otwinowski & Minor, 1997)'
_computing_data_collection 'Collect (Nonius BV, 1997-2000)'
_computing_data_reduction 'HKL Denzo and Scalepack (Otwinowski & Minor, 1997)'
_computing_molecular_graphics 'PLATON (Spek, 2001)'
_computing_structure_refinement 'SHELXL-97 (Sheldrick, 1997)'
_computing_structure_solution 'SIR97 (Altomare et al., 1994)'
_diffrn_ambient_temperature 150(1)
_diffrn_detector_area_resol_mean 9.091
_diffrn_measured_fraction_theta_full 0.997
_diffrn_measured_fraction_theta_max 0.997
_diffrn_measurement_device_type KappaCCD
_diffrn_measurement_method '\w and \p scans to fill the Ewald sphere'
_diffrn_radiation_monochromator 'horizontally mounted graphite crystal'
_diffrn_radiation_source 'fine-focus sealed tube'
_diffrn_radiation_type MoK\a
_diffrn_radiation_wavelength 0.71073
_diffrn_reflns_av_R_equivalents 0.0000
_diffrn_reflns_av_sigmaI/netI 0.0486
_diffrn_reflns_limit_h_max 11
_diffrn_reflns_limit_h_min -11
_diffrn_reflns_limit_k_max 18
_diffrn_reflns_limit_k_min -18
_diffrn_reflns_limit_l_max 25
_diffrn_reflns_limit_l_min -25
_diffrn_reflns_number 42807
_diffrn_reflns_theta_full 27.50
_diffrn_reflns_theta_max 27.50
_diffrn_reflns_theta_min 1.75
_exptl_absorpt_coefficient_mu 0.353
_exptl_absorpt_correction_T_max 0.9599
_exptl_absorpt_correction_T_min 0.7235
_exptl_absorpt_correction_type multi-scan
_exptl_crystal_colour 'pale grey'
_exptl_crystal_density_diffrn 1.215
_exptl_crystal_density_method 'not measured'
_exptl_crystal_description cube
_exptl_crystal_F_000 1020
_exptl_crystal_size_max 0.68
_exptl_crystal_size_mid 0.48
_exptl_crystal_size_min 0.12
_refine_diff_density_max 0.305
_refine_diff_density_min -0.434
_refine_diff_density_rms 0.059
_refine_ls_extinction_method none
_refine_ls_goodness_of_fit_ref 1.042
_refine_ls_hydrogen_treatment constr
_refine_ls_matrix_type full
_refine_ls_number_parameters 299
_refine_ls_number_reflns 5873
_refine_ls_number_restraints 0
_refine_ls_restrained_S_all 1.042
_refine_ls_R_factor_all 0.0773
_refine_ls_R_factor_gt 0.0472
_refine_ls_shift/su_max 0.001
_refine_ls_shift/su_mean 0.000
_refine_ls_structure_factor_coef Fsqd
_refine_ls_weighting_details 'calc w=1/[\s^2^(Fo^2^)+(0.0515P)^2^+1.5418P] where P=(Fo^2^+2Fc^2^)/3'
_refine_ls_weighting_scheme calc
_refine_ls_wR_factor_gt 0.1071
_refine_ls_wR_factor_ref 0.1201
_reflns_number_gt 4285
_reflns_number_total 5873
_reflns_threshold_expression >2sigma(I)
_cod_data_source_file om1003495_si_001.cif
_cod_data_source_block compound_3
_cod_original_cell_volume 2566.01(13)
_cod_original_sg_symbol_H-M P21/c
_cod_database_code 4066204

loop_
_symmetry_equiv_pos_as_xyz
'x, y, z'
'-x, y+1/2, -z+1/2'
'-x, -y, -z'
'x, -y-1/2, z-1/2'

loop_
_atom_site_label
_atom_site_type_symbol
_atom_site_fract_x
_atom_site_fract_y
_atom_site_fract_z
_atom_site_U_iso_or_equiv
_atom_site_adp_type
_atom_site_occupancy
_atom_site_symmetry_multiplicity
_atom_site_calc_flag
_atom_site_refinement_flags
Ti1 Ti 0.13120(4) 0.38165(2) 0.804333(18) 0.01637(11) Uani 1 1 d .
O1 O 0.00734(16) 0.38467(10) 0.71699(7) 0.0238(3) Uani 1 1 d .
C1 C -0.0501(2) 0.44756(14) 0.86411(11) 0.0250(5) Uani 1 1 d .
C2 C -0.1040(2) 0.35902(15) 0.84347(11) 0.0237(5) Uani 1 1 d .
C3 C 0.0040(3) 0.29469(14) 0.87704(11) 0.0260(5) Uani 1 1 d .
C4 C 0.1161(3) 0.34346(16) 0.92391(11) 0.0277(5) Uani 1 1 d .
C5 C 0.0854(3) 0.43833(15) 0.91419(11) 0.0268(5) Uani 1 1 d .
C6 C -0.1296(3) 0.53666(17) 0.84217(14) 0.0434(7) Uani 1 1 d .
H6A H -0.2138 0.5256 0.8031 0.065 Uiso 1 1 calc R
H6B H -0.0590 0.5800 0.8283 0.065 Uiso 1 1 calc R
H6C H -0.1677 0.5625 0.8808 0.065 Uiso 1 1 calc R
C7 C -0.2579(3) 0.3324(2) 0.80512(13) 0.0403(6) Uani 1 1 d .
H7A H -0.2496 0.2905 0.7674 0.060 Uiso 1 1 calc R
H7B H -0.3134 0.3875 0.7861 0.060 Uiso 1 1 calc R
H7C H -0.3116 0.3017 0.8367 0.060 Uiso 1 1 calc R
C8 C -0.0122(3) 0.19221(16) 0.87023(15) 0.0457(7) Uani 1 1 d .
H8A H -0.0997 0.1723 0.8880 0.068 Uiso 1 1 calc R
H8B H 0.0786 0.1626 0.8968 0.068 Uiso 1 1 calc R
H8C H -0.0261 0.1749 0.8215 0.068 Uiso 1 1 calc R
C9 C 0.2209(3) 0.2987(2) 0.98411(14) 0.0518(8) Uani 1 1 d .
H9A H 0.1620 0.2712 1.0150 0.078 Uiso 1 1 calc R
H9B H 0.2893 0.3450 1.0094 0.078 Uiso 1 1 calc R
H9C H 0.2794 0.2508 0.9671 0.078 Uiso 1 1 calc R
C10 C 0.1645(3) 0.51728(19) 0.95612(14) 0.0456(7) Uani 1 1 d .
H10A H 0.2629 0.4968 0.9822 0.068 Uiso 1 1 calc R
H10B H 0.1037 0.5388 0.9883 0.068 Uiso 1 1 calc R
H10C H 0.1783 0.5675 0.9251 0.068 Uiso 1 1 calc R
C11 C 0.3328(2) 0.42680(14) 0.74567(11) 0.0212(4) Uani 1 1 d .
C12 C 0.3275(2) 0.33001(13) 0.74657(11) 0.0204(4) Uani 1 1 d .
C13 C 0.3668(2) 0.30095(13) 0.81656(11) 0.0215(4) Uani 1 1 d .
C14 C 0.4017(2) 0.38043(14) 0.85849(11) 0.0228(4) Uani 1 1 d .
C15 C 0.3727(2) 0.45834(13) 0.81489(11) 0.0225(4) Uani 1 1 d .
C16 C 0.3142(3) 0.48897(16) 0.68376(12) 0.0314(5) Uani 1 1 d .
H16A H 0.2880 0.4522 0.6415 0.047 Uiso 1 1 calc R
H16B H 0.4086 0.5218 0.6846 0.047 Uiso 1 1 calc R
H16C H 0.2337 0.5333 0.6849 0.047 Uiso 1 1 calc R
C17 C 0.2953(3) 0.26619(15) 0.68560(12) 0.0295(5) Uani 1 1 d .
H17A H 0.2876 0.3016 0.6430 0.044 Uiso 1 1 calc R
H17B H 0.2003 0.2340 0.6846 0.044 Uiso 1 1 calc R
H17C H 0.3770 0.2214 0.6895 0.044 Uiso 1 1 calc R
C18 C 0.3931(3) 0.20245(15) 0.83932(13) 0.0322(5) Uani 1 1 d .
H18A H 0.4910 0.1821 0.8317 0.048 Uiso 1 1 calc R
H18B H 0.3136 0.1637 0.8125 0.048 Uiso 1 1 calc R
H18C H 0.3919 0.1975 0.8885 0.048 Uiso 1 1 calc R
C19 C 0.4941(3) 0.38240(18) 0.93097(12) 0.0354(6) Uani 1 1 d .
H19A H 0.4910 0.3219 0.9523 0.053 Uiso 1 1 calc R
H19B H 0.4532 0.4286 0.9579 0.053 Uiso 1 1 calc R
H19C H 0.5985 0.3980 0.9300 0.053 Uiso 1 1 calc R
C20 C 0.4096(3) 0.55629(15) 0.83580(13) 0.0348(6) Uani 1 1 d .
H20A H 0.5032 0.5741 0.8223 0.052 Uiso 1 1 calc R
H20B H 0.4220 0.5622 0.8860 0.052 Uiso 1 1 calc R
H20C H 0.3277 0.5964 0.8127 0.052 Uiso 1 1 calc R
C21 C -0.0974(2) 0.38443(14) 0.65316(10) 0.0209(4) Uani 1 1 d .
C22 C -0.2222(2) 0.45514(15) 0.65425(11) 0.0263(5) Uani 1 1 d .
H22A H -0.2731 0.4406 0.6924 0.032 Uiso 1 1 calc R
H22B H -0.1774 0.5171 0.6626 0.032 Uiso 1 1 calc R
C23 C -0.1663(3) 0.28823(14) 0.63811(11) 0.0257(5) Uani 1 1 d .
H23A H -0.0858 0.2435 0.6353 0.031 Uiso 1 1 calc R
H23B H -0.2144 0.2692 0.6763 0.031 Uiso 1 1 calc R
C24 C -0.0227(3) 0.41015(15) 0.59327(11) 0.0257(5) Uani 1 1 d .
H24A H 0.0592 0.3661 0.5913 0.031 Uiso 1 1 calc R
H24B H 0.0222 0.4721 0.6013 0.031 Uiso 1 1 calc R
C25 C -0.1380(3) 0.40899(15) 0.52409(11) 0.0287(5) Uani 1 1 d .
H25 H -0.0865 0.4255 0.4859 0.034 Uiso 1 1 calc R
C26 C -0.2069(3) 0.31304(15) 0.51086(11) 0.0304(5) Uani 1 1 d .
H26A H -0.2812 0.3122 0.4664 0.037 Uiso 1 1 calc R
H26B H -0.1273 0.2677 0.5082 0.037 Uiso 1 1 calc R
C27 C -0.2838(3) 0.28808(15) 0.56985(11) 0.0293(5) Uani 1 1 d .
H27 H -0.3297 0.2256 0.5616 0.035 Uiso 1 1 calc R
C28 C -0.4073(3) 0.35876(17) 0.57363(13) 0.0353(6) Uani 1 1 d .
H28A H -0.4843 0.3579 0.5300 0.042 Uiso 1 1 calc R
H28B H -0.4571 0.3428 0.6119 0.042 Uiso 1 1 calc R
C29 C -0.3379(3) 0.45444(16) 0.58546(12) 0.0309(5) Uani 1 1 d .
H29 H -0.4186 0.5003 0.5873 0.037 Uiso 1 1 calc R
C30 C -0.2618(3) 0.47847(16) 0.52638(12) 0.0332(5) Uani 1 1 d .
H30A H -0.3367 0.4776 0.4821 0.040 Uiso 1 1 calc R
H30B H -0.2183 0.5409 0.5333 0.040 Uiso 1 1 calc R

loop_
_atom_site_aniso_label
_atom_site_aniso_U_11
_atom_site_aniso_U_22
_atom_site_aniso_U_33
_atom_site_aniso_U_23
_atom_site_aniso_U_13
_atom_site_aniso_U_12
Ti1 0.01568(18) 0.01718(18) 0.01582(18) -0.00013(14) 0.00240(13) -0.00028(14)
O1 0.0235(8) 0.0289(8) 0.0169(7) 0.0005(6) -0.0004(6) 0.0010(6)
C1 0.0276(12) 0.0261(11) 0.0247(11) -0.0003(9) 0.0137(9) 0.0024(9)
C2 0.0205(11) 0.0321(11) 0.0199(10) -0.0012(9) 0.0075(8) -0.0031(9)
C3 0.0310(12) 0.0252(11) 0.0252(11) 0.0024(9) 0.0139(10) -0.0032(9)
C4 0.0264(12) 0.0394(13) 0.0182(11) 0.0058(9) 0.0068(9) 0.0048(10)
C5 0.0260(12) 0.0352(12) 0.0214(11) -0.0083(9) 0.0098(9) -0.0054(9)
C6 0.0508(17) 0.0350(14) 0.0498(16) 0.0067(12) 0.0226(14) 0.0185(12)
C7 0.0244(13) 0.0689(18) 0.0290(13) -0.0023(12) 0.0090(10) -0.0134(12)
C8 0.0623(19) 0.0281(13) 0.0549(17) 0.0047(12) 0.0312(15) -0.0060(12)
C9 0.0375(16) 0.084(2) 0.0333(14) 0.0249(14) 0.0064(12) 0.0087(15)
C10 0.0429(16) 0.0560(17) 0.0416(15) -0.0282(13) 0.0172(13) -0.0165(13)
C11 0.0164(10) 0.0223(10) 0.0263(11) 0.0013(8) 0.0074(9) 0.0001(8)
C12 0.0156(10) 0.0222(10) 0.0245(11) -0.0034(8) 0.0069(8) -0.0020(8)
C13 0.0168(10) 0.0204(10) 0.0272(11) 0.0001(8) 0.0043(8) 0.0010(8)
C14 0.0166(10) 0.0264(10) 0.0251(11) -0.0022(9) 0.0040(8) -0.0002(8)
C15 0.0179(10) 0.0203(10) 0.0302(12) -0.0046(8) 0.0070(9) -0.0015(8)
C16 0.0268(12) 0.0310(12) 0.0377(13) 0.0098(10) 0.0096(10) -0.0053(10)
C17 0.0293(12) 0.0300(12) 0.0301(12) -0.0103(9) 0.0081(10) 0.0001(10)
C18 0.0292(13) 0.0240(11) 0.0425(14) 0.0046(10) 0.0053(11) 0.0043(9)
C19 0.0234(12) 0.0503(15) 0.0290(12) -0.0066(11) -0.0025(10) -0.0015(11)
C20 0.0314(13) 0.0244(11) 0.0494(15) -0.0105(10) 0.0108(12) -0.0082(10)
C21 0.0216(10) 0.0234(10) 0.0166(10) 0.0006(8) 0.0016(8) -0.0015(8)
C22 0.0251(11) 0.0267(11) 0.0253(11) -0.0019(9) 0.0012(9) 0.0022(9)
C23 0.0293(12) 0.0243(10) 0.0225(11) 0.0026(9) 0.0033(9) -0.0022(9)
C24 0.0252(12) 0.0308(11) 0.0209(11) 0.0007(9) 0.0046(9) -0.0035(9)
C25 0.0330(13) 0.0356(12) 0.0165(10) 0.0019(9) 0.0032(9) -0.0068(10)
C26 0.0356(13) 0.0325(12) 0.0211(11) -0.0053(9) 0.0012(10) -0.0043(10)
C27 0.0322(13) 0.0294(11) 0.0242(11) -0.0006(9) 0.0013(10) -0.0107(10)
C28 0.0223(12) 0.0507(15) 0.0306(13) -0.0006(11) 0.0003(10) -0.0067(11)
C29 0.0235(12) 0.0348(12) 0.0303(12) -0.0010(10) -0.0034(10) 0.0071(10)
C30 0.0369(14) 0.0308(12) 0.0256(12) 0.0057(10) -0.0078(10) -0.0019(10)

loop_
_atom_type_symbol
_atom_type_description
_atom_type_scat_dispersion_real
_atom_type_scat_dispersion_imag
_atom_type_scat_source
C C 0.0033 0.0016 'International Tables Vol C Tables 4.2.6.8 and 6.1.1.4'
H H 0.0000 0.0000 'International Tables Vol C Tables 4.2.6.8 and 6.1.1.4'
O O 0.0106 0.0060 'International Tables Vol C Tables 4.2.6.8 and 6.1.1.4'
Ti Ti 0.2776 0.4457 'International Tables Vol C Tables 4.2.6.8 and 6.1.1.4'

loop_
_geom_angle_atom_site_label_1
_geom_angle_atom_site_label_2
_geom_angle_atom_site_label_3
_geom_angle
O1 Ti1 C3 107.41(7)
O1 Ti1 C13 117.15(7)
C3 Ti1 C13 102.37(7)
O1 Ti1 C1 96.05(7)
C3 Ti1 C1 56.59(7)
C13 Ti1 C1 145.74(7)
O1 Ti1 C15 115.32(7)
C3 Ti1 C15 137.23(8)
C13 Ti1 C15 56.53(7)
C1 Ti1 C15 118.12(7)
O1 Ti1 C12 85.95(7)
C3 Ti1 C12 128.02(7)
C13 Ti1 C12 34.11(7)
C15 Ti1 C12 56.21(7)
O1 Ti1 C5 129.67(7)
C3 Ti1 C5 56.44(7)
C13 Ti1 C5 113.01(8)
C1 Ti1 C5 33.78(8)
C15 Ti1 C5 95.15(7)
C12 Ti1 C5 143.43(8)
O1 Ti1 C2 84.28(7)
C3 Ti1 C2 34.03(7)
C13 Ti1 C2 136.10(7)
C1 Ti1 C2 33.63(7)
C15 Ti1 C2 150.25(7)
C12 Ti1 C2 152.20(7)
C5 Ti1 C2 55.79(7)
O1 Ti1 C11 85.33(7)
C3 Ti1 C11 158.46(7)
C13 Ti1 C11 56.09(7)
C1 Ti1 C11 141.06(7)
C15 Ti1 C11 33.70(7)
C12 Ti1 C11 33.49(7)
C5 Ti1 C11 127.98(7)
C2 Ti1 C11 167.18(7)
O1 Ti1 C4 139.07(7)
C3 Ti1 C4 33.84(8)
C13 Ti1 C4 91.32(7)
C1 Ti1 C4 55.75(7)
C15 Ti1 C4 104.73(8)
C12 Ti1 C4 125.30(7)
C5 Ti1 C4 33.48(8)
C2 Ti1 C4 55.57(7)
C11 Ti1 C4 135.52(7)
O1 Ti1 C14 139.33(7)
C3 Ti1 C14 107.41(8)
C13 Ti1 C14 33.86(7)
C1 Ti1 C14 120.62(7)
C15 Ti1 C14 33.61(7)
C12 Ti1 C14 55.89(7)
C5 Ti1 C14 87.58(7)
C2 Ti1 C14 136.00(7)
C11 Ti1 C14 55.45(7)
C4 Ti1 C14 80.45(7)
C21 O1 Ti1 174.96(13)
C2 C1 C5 108.33(19)
C2 C1 C6 126.1(2)
C5 C1 C6 125.3(2)
C2 C1 Ti1 74.15(12)
C5 C1 Ti1 73.97(12)
C6 C1 Ti1 122.39(15)
C1 C2 C3 107.73(19)
C1 C2 C7 128.0(2)
C3 C2 C7 123.2(2)
C1 C2 Ti1 72.22(12)
C3 C2 Ti1 70.85(12)
C7 C2 Ti1 131.36(15)
C4 C3 C2 107.89(19)
C4 C3 C8 126.9(2)
C2 C3 C8 124.7(2)
C4 C3 Ti1 75.92(12)
C2 C3 Ti1 75.12(12)
C8 C3 Ti1 121.49(15)
C5 C4 C3 107.87(19)
C5 C4 C9 127.1(2)
C3 C4 C9 123.2(2)
C5 C4 Ti1 72.46(12)
C3 C4 Ti1 70.25(12)
C9 C4 Ti1 134.67(16)
C1 C5 C4 107.80(19)
C1 C5 C10 123.8(2)
C4 C5 C10 127.7(2)
C1 C5 Ti1 72.25(12)
C4 C5 Ti1 74.06(12)
C10 C5 Ti1 126.59(15)
C1 C6 H6A 109.5
C1 C6 H6B 109.5
H6A C6 H6B 109.5
C1 C6 H6C 109.5
H6A C6 H6C 109.5
H6B C6 H6C 109.5
C2 C7 H7A 109.5
C2 C7 H7B 109.5
H7A C7 H7B 109.5
C2 C7 H7C 109.5
H7A C7 H7C 109.5
H7B C7 H7C 109.5
C3 C8 H8A 109.5
C3 C8 H8B 109.5
H8A C8 H8B 109.5
C3 C8 H8C 109.5
H8A C8 H8C 109.5
H8B C8 H8C 109.5
C4 C9 H9A 109.5
C4 C9 H9B 109.5
H9A C9 H9B 109.5
C4 C9 H9C 109.5
H9A C9 H9C 109.5
H9B C9 H9C 109.5
C5 C10 H10A 109.5
C5 C10 H10B 109.5
H10A C10 H10B 109.5
C5 C10 H10C 109.5
H10A C10 H10C 109.5
H10B C10 H10C 109.5
C12 C11 C15 108.29(18)
C12 C11 C16 127.8(2)
C15 C11 C16 123.69(19)
C12 C11 Ti1 72.30(11)
C15 C11 Ti1 72.10(11)
C16 C11 Ti1 125.42(14)
C11 C12 C13 107.92(18)
C11 C12 C17 127.54(19)
C13 C12 C17 124.46(18)
C11 C12 Ti1 74.21(11)
C13 C12 Ti1 71.97(11)
C17 C12 Ti1 122.10(14)
C14 C13 C12 107.85(17)
C14 C13 C18 126.8(2)
C12 C13 C18 124.49(19)
C14 C13 Ti1 75.23(12)
C12 C13 Ti1 73.92(11)
C18 C13 Ti1 125.14(15)
C15 C14 C13 107.85(18)
C15 C14 C19 124.16(19)
C13 C14 C19 125.78(19)
C15 C14 Ti1 71.91(12)
C13 C14 Ti1 70.92(12)
C19 C14 Ti1 136.04(15)
C14 C15 C11 107.85(17)
C14 C15 C20 126.2(2)
C11 C15 C20 124.7(2)
C14 C15 Ti1 74.48(12)
C11 C15 Ti1 74.20(12)
C20 C15 Ti1 127.18(15)
C11 C16 H16A 109.5
C11 C16 H16B 109.5
H16A C16 H16B 109.5
C11 C16 H16C 109.5
H16A C16 H16C 109.5
H16B C16 H16C 109.5
C12 C17 H17A 109.5
C12 C17 H17B 109.5
H17A C17 H17B 109.5
C12 C17 H17C 109.5
H17A C17 H17C 109.5
H17B C17 H17C 109.5
C13 C18 H18A 109.5
C13 C18 H18B 109.5
H18A C18 H18B 109.5
C13 C18 H18C 109.5
H18A C18 H18C 109.5
H18B C18 H18C 109.5
C14 C19 H19A 109.5
C14 C19 H19B 109.5
H19A C19 H19B 109.5
C14 C19 H19C 109.5
H19A C19 H19C 109.5
H19B C19 H19C 109.5
C15 C20 H20A 109.5
C15 C20 H20B 109.5
H20A C20 H20B 109.5
C15 C20 H20C 109.5
H20A C20 H20C 109.5
H20B C20 H20C 109.5
O1 C21 C24 111.50(17)
O1 C21 C22 110.22(16)
C24 C21 C22 107.30(17)
O1 C21 C23 110.21(16)
C24 C21 C23 107.55(17)
C22 C21 C23 109.99(18)
C29 C22 C21 110.61(17)
C29 C22 H22A 109.5
C21 C22 H22A 109.5
C29 C22 H22B 109.5
C21 C22 H22B 109.5
H22A C22 H22B 108.1
C27 C23 C21 110.53(17)
C27 C23 H23A 109.5
C21 C23 H23A 109.5
C27 C23 H23B 109.5
C21 C23 H23B 109.5
H23A C23 H23B 108.1
C21 C24 C25 110.87(18)
C21 C24 H24A 109.5
C25 C24 H24A 109.5
C21 C24 H24B 109.5
C25 C24 H24B 109.5
H24A C24 H24B 108.1
C30 C25 C26 109.49(19)
C30 C25 C24 109.56(18)
C26 C25 C24 109.83(18)
C30 C25 H25 109.3
C26 C25 H25 109.3
C24 C25 H25 109.3
C27 C26 C25 108.86(17)
C27 C26 H26A 109.9
C25 C26 H26A 109.9
C27 C26 H26B 109.9
C25 C26 H26B 109.9
H26A C26 H26B 108.3
C26 C27 C23 109.11(19)
C26 C27 C28 109.63(19)
C23 C27 C28 109.60(18)
C26 C27 H27 109.5
C23 C27 H27 109.5
C28 C27 H27 109.5
C29 C28 C27 109.62(19)
C29 C28 H28A 109.7
C27 C28 H28A 109.7
C29 C28 H28B 109.7
C27 C28 H28B 109.7
H28A C28 H28B 108.2
C30 C29 C28 109.43(19)
C30 C29 C22 110.12(19)
C28 C29 C22 108.99(19)
C30 C29 H29 109.4
C28 C29 H29 109.4
C22 C29 H29 109.4
C25 C30 C29 109.28(18)
C25 C30 H30A 109.8
C29 C30 H30A 109.8
C25 C30 H30B 109.8
C29 C30 H30B 109.8
H30A C30 H30B 108.3

loop_
_geom_bond_atom_site_label_1
_geom_bond_atom_site_label_2
_geom_bond_distance
Ti1 O1 1.8546(14)
Ti1 C3 2.393(2)
Ti1 C13 2.411(2)
Ti1 C1 2.423(2)
Ti1 C15 2.433(2)
Ti1 C12 2.436(2)
Ti1 C5 2.446(2)
Ti1 C2 2.448(2)
Ti1 C11 2.460(2)
Ti1 C4 2.466(2)
Ti1 C14 2.466(2)
O1 C21 1.413(2)
C1 C2 1.409(3)
C1 C5 1.415(3)
C1 C6 1.505(3)
C2 C3 1.418(3)
C2 C7 1.495(3)
C3 C4 1.416(3)
C3 C8 1.503(3)
C4 C5 1.415(3)
C4 C9 1.508(3)
C5 C10 1.509(3)
C6 H6A 0.9800
C6 H6B 0.9800
C6 H6C 0.9800
C7 H7A 0.9800
C7 H7B 0.9800
C7 H7C 0.9800
C8 H8A 0.9800
C8 H8B 0.9800
C8 H8C 0.9800
C9 H9A 0.9800
C9 H9B 0.9800
C9 H9C 0.9800
C10 H10A 0.9800
C10 H10B 0.9800
C10 H10C 0.9800
C11 C12 1.411(3)
C11 C15 1.419(3)
C11 C16 1.505(3)
C12 C13 1.422(3)
C12 C17 1.503(3)
C13 C14 1.421(3)
C13 C18 1.508(3)
C14 C15 1.417(3)
C14 C19 1.503(3)
C15 C20 1.504(3)
C16 H16A 0.9800
C16 H16B 0.9800
C16 H16C 0.9800
C17 H17A 0.9800
C17 H17B 0.9800
C17 H17C 0.9800
C18 H18A 0.9800
C18 H18B 0.9800
C18 H18C 0.9800
C19 H19A 0.9800
C19 H19B 0.9800
C19 H19C 0.9800
C20 H20A 0.9800
C20 H20B 0.9800
C20 H20C 0.9800
C21 C24 1.534(3)
C21 C22 1.536(3)
C21 C23 1.538(3)
C22 C29 1.535(3)
C22 H22A 0.9900
C22 H22B 0.9900
C23 C27 1.536(3)
C23 H23A 0.9900
C23 H23B 0.9900
C24 C25 1.539(3)
C24 H24A 0.9900
C24 H24B 0.9900
C25 C30 1.522(3)
C25 C26 1.531(3)
C25 H25 1.0000
C26 C27 1.528(3)
C26 H26A 0.9900
C26 H26B 0.9900
C27 C28 1.537(3)
C27 H27 1.0000
C28 C29 1.528(3)
C28 H28A 0.9900
C28 H28B 0.9900
C29 C30 1.522(3)
C29 H29 1.0000
C30 H30A 0.9900
C30 H30B 0.9900

loop_
_geom_torsion_atom_site_label_1
_geom_torsion_atom_site_label_2
_geom_torsion_atom_site_label_3
_geom_torsion_atom_site_label_4
_geom_torsion
O1 Ti1 C1 C2 70.10(13)
C3 Ti1 C1 C2 -36.78(12)
C13 Ti1 C1 C2 -95.96(17)
C15 Ti1 C1 C2 -166.92(12)
C5 Ti1 C1 C2 -114.95(18)
C11 Ti1 C1 C2 160.16(12)
C4 Ti1 C1 C2 -77.79(14)
C14 Ti1 C1 C2 -128.27(13)
O1 Ti1 C1 C5 -174.95(13)
C3 Ti1 C1 C5 78.17(14)
C13 Ti1 C1 C5 18.99(19)
C15 Ti1 C1 C5 -51.97(14)
C2 Ti1 C1 C5 114.95(18)
C11 Ti1 C1 C5 -84.89(16)
C4 Ti1 C1 C5 37.16(13)
C14 Ti1 C1 C5 -13.32(15)
O1 Ti1 C1 C6 -52.9(2)
C3 Ti1 C1 C6 -159.8(2)
C13 Ti1 C1 C6 141.02(19)
C15 Ti1 C1 C6 70.1(2)
C5 Ti1 C1 C6 122.0(3)
C2 Ti1 C1 C6 -123.0(3)
C11 Ti1 C1 C6 37.1(3)
C4 Ti1 C1 C6 159.2(2)
C14 Ti1 C1 C6 108.7(2)
C5 C1 C2 C3 -4.3(2)
C6 C1 C2 C3 -178.8(2)
Ti1 C1 C2 C3 62.35(14)
C5 C1 C2 C7 164.3(2)
C6 C1 C2 C7 -10.2(4)
Ti1 C1 C2 C7 -129.1(2)
C5 C1 C2 Ti1 -66.64(14)
C6 C1 C2 Ti1 118.8(2)
O1 Ti1 C2 C1 -109.99(13)
C3 Ti1 C2 C1 116.73(18)
C13 Ti1 C2 C1 126.15(14)
C15 Ti1 C2 C1 23.7(2)
C12 Ti1 C2 C1 -179.97(15)
C5 Ti1 C2 C1 37.56(13)
C11 Ti1 C2 C1 -73.9(3)
C4 Ti1 C2 C1 78.38(14)
C14 Ti1 C2 C1 76.54(16)
O1 Ti1 C2 C3 133.28(13)
C13 Ti1 C2 C3 9.42(17)
C1 Ti1 C2 C3 -116.73(18)
C15 Ti1 C2 C3 -93.00(18)
C12 Ti1 C2 C3 63.3(2)
C5 Ti1 C2 C3 -79.17(14)
C11 Ti1 C2 C3 169.3(3)
C4 Ti1 C2 C3 -38.35(13)
C14 Ti1 C2 C3 -40.19(17)
O1 Ti1 C2 C7 15.4(2)
C3 Ti1 C2 C7 -117.9(3)
C13 Ti1 C2 C7 -108.5(2)
C1 Ti1 C2 C7 125.4(3)
C15 Ti1 C2 C7 149.1(2)
C12 Ti1 C2 C7 -54.6(3)
C5 Ti1 C2 C7 163.0(3)
C11 Ti1 C2 C7 51.5(4)
C4 Ti1 C2 C7 -156.2(3)
C14 Ti1 C2 C7 -158.1(2)
C1 C2 C3 C4 6.3(2)
C7 C2 C3 C4 -163.0(2)
Ti1 C2 C3 C4 69.49(15)
C1 C2 C3 C8 178.5(2)
C7 C2 C3 C8 9.2(3)
Ti1 C2 C3 C8 -118.3(2)
C1 C2 C3 Ti1 -63.24(14)
C7 C2 C3 Ti1 127.5(2)
O1 Ti1 C3 C4 -162.62(12)
C13 Ti1 C3 C4 73.44(14)
C1 Ti1 C3 C4 -76.89(14)
C15 Ti1 C3 C4 19.91(18)
C12 Ti1 C3 C4 98.69(14)
C5 Ti1 C3 C4 -36.11(13)
C2 Ti1 C3 C4 -113.23(18)
C11 Ti1 C3 C4 73.2(2)
C14 Ti1 C3 C4 38.75(14)
O1 Ti1 C3 C2 -49.39(13)
C13 Ti1 C3 C2 -173.33(12)
C1 Ti1 C3 C2 36.34(12)
C15 Ti1 C3 C2 133.14(13)
C12 Ti1 C3 C2 -148.08(12)
C5 Ti1 C3 C2 77.12(13)
C11 Ti1 C3 C2 -173.58(17)
C4 Ti1 C3 C2 113.23(18)
C14 Ti1 C3 C2 151.98(12)
O1 Ti1 C3 C8 72.5(2)
C13 Ti1 C3 C8 -51.5(2)
C1 Ti1 C3 C8 158.2(2)
C15 Ti1 C3 C8 -105.0(2)
C12 Ti1 C3 C8 -26.2(2)
C5 Ti1 C3 C8 -161.0(2)
C2 Ti1 C3 C8 121.9(3)
C11 Ti1 C3 C8 -51.7(3)
C4 Ti1 C3 C8 -124.9(3)
C14 Ti1 C3 C8 -86.2(2)
C2 C3 C4 C5 -5.8(2)
C8 C3 C4 C5 -177.9(2)
Ti1 C3 C4 C5 63.11(15)
C2 C3 C4 C9 159.9(2)
C8 C3 C4 C9 -12.1(4)
Ti1 C3 C4 C9 -131.1(2)
C2 C3 C4 Ti1 -68.95(14)
C8 C3 C4 Ti1 119.0(2)
O1 Ti1 C4 C5 -91.30(16)
C3 Ti1 C4 C5 -117.09(19)
C13 Ti1 C4 C5 132.38(13)
C1 Ti1 C4 C5 -37.51(13)
C15 Ti1 C4 C5 76.74(14)
C12 Ti1 C4 C5 135.51(13)
C2 Ti1 C4 C5 -78.52(14)
C11 Ti1 C4 C5 93.01(15)
C14 Ti1 C4 C5 100.18(14)
O1 Ti1 C4 C3 25.80(18)
C13 Ti1 C4 C3 -110.53(13)
C1 Ti1 C4 C3 79.59(14)
C15 Ti1 C4 C3 -166.17(13)
C12 Ti1 C4 C3 -107.40(14)
C5 Ti1 C4 C3 117.09(19)
C2 Ti1 C4 C3 38.57(12)
C11 Ti1 C4 C3 -149.89(12)
C14 Ti1 C4 C3 -142.73(14)
O1 Ti1 C4 C9 143.4(2)
C3 Ti1 C4 C9 117.7(3)
C13 Ti1 C4 C9 7.1(3)
C1 Ti1 C4 C9 -162.8(3)
C15 Ti1 C4 C9 -48.5(3)
C12 Ti1 C4 C9 10.3(3)
C5 Ti1 C4 C9 -125.3(3)
C2 Ti1 C4 C9 156.2(3)
C11 Ti1 C4 C9 -32.2(3)
C14 Ti1 C4 C9 -25.1(3)
C2 C1 C5 C4 0.7(2)
C6 C1 C5 C4 175.3(2)
Ti1 C1 C5 C4 -66.07(14)
C2 C1 C5 C10 -170.6(2)
C6 C1 C5 C10 4.0(3)
Ti1 C1 C5 C10 122.6(2)
C2 C1 C5 Ti1 66.76(14)
C6 C1 C5 Ti1 -118.6(2)
C3 C4 C5 C1 3.2(2)
C9 C4 C5 C1 -161.9(2)
Ti1 C4 C5 C1 64.87(14)
C3 C4 C5 C10 174.1(2)
C9 C4 C5 C10 9.0(4)
Ti1 C4 C5 C10 -124.3(2)
C3 C4 C5 Ti1 -61.68(15)
C9 C4 C5 Ti1 133.3(2)
O1 Ti1 C5 C1 6.53(16)
C3 Ti1 C5 C1 -78.66(14)
C13 Ti1 C5 C1 -168.52(12)
C15 Ti1 C5 C1 135.77(13)
C12 Ti1 C5 C1 171.09(12)
C2 Ti1 C5 C1 -37.39(12)
C11 Ti1 C5 C1 127.42(13)
C4 Ti1 C5 C1 -115.16(18)
C14 Ti1 C5 C1 168.55(13)
O1 Ti1 C5 C4 121.70(13)
C3 Ti1 C5 C4 36.51(13)
C13 Ti1 C5 C4 -53.35(14)
C1 Ti1 C5 C4 115.16(18)
C15 Ti1 C5 C4 -109.06(13)
C12 Ti1 C5 C4 -73.74(17)
C2 Ti1 C5 C4 77.78(14)
C11 Ti1 C5 C4 -117.41(13)
C14 Ti1 C5 C4 -76.28(13)
O1 Ti1 C5 C10 -112.8(2)
C3 Ti1 C5 C10 162.0(3)
C13 Ti1 C5 C10 72.2(2)
C1 Ti1 C5 C10 -119.3(3)
C15 Ti1 C5 C10 16.4(2)
C12 Ti1 C5 C10 51.8(3)
C2 Ti1 C5 C10 -156.7(3)
C11 Ti1 C5 C10 8.1(3)
C4 Ti1 C5 C10 125.5(3)
C14 Ti1 C5 C10 49.2(2)
O1 Ti1 C11 C12 -89.71(13)
C3 Ti1 C11 C12 37.9(3)
C13 Ti1 C11 C12 37.63(12)
C1 Ti1 C11 C12 176.44(13)
C15 Ti1 C11 C12 116.70(18)
C5 Ti1 C11 C12 131.80(13)
C2 Ti1 C11 C12 -125.7(3)
C4 Ti1 C11 C12 87.46(15)
C14 Ti1 C11 C12 78.87(13)
O1 Ti1 C11 C15 153.60(12)
C3 Ti1 C11 C15 -78.8(2)
C13 Ti1 C11 C15 -79.06(13)
C1 Ti1 C11 C15 59.74(17)
C12 Ti1 C11 C15 -116.70(18)
C5 Ti1 C11 C15 15.11(16)
C2 Ti1 C11 C15 117.6(3)
C4 Ti1 C11 C15 -29.23(16)
C14 Ti1 C11 C15 -37.83(12)
O1 Ti1 C11 C16 34.54(18)
C3 Ti1 C11 C16 162.2(2)
C13 Ti1 C11 C16 161.9(2)
C1 Ti1 C11 C16 -59.3(2)
C15 Ti1 C11 C16 -119.1(2)
C12 Ti1 C11 C16 124.3(2)
C5 Ti1 C11 C16 -103.95(19)
C2 Ti1 C11 C16 -1.4(4)
C4 Ti1 C11 C16 -148.29(17)
C14 Ti1 C11 C16 -156.9(2)
C15 C11 C12 C13 -1.0(2)
C16 C11 C12 C13 173.9(2)
Ti1 C11 C12 C13 -64.57(14)
C15 C11 C12 C17 -177.8(2)
C16 C11 C12 C17 -2.9(4)
Ti1 C11 C12 C17 118.6(2)
C15 C11 C12 Ti1 63.56(14)
C16 C11 C12 Ti1 -121.5(2)
O1 Ti1 C12 C11 87.67(13)
C3 Ti1 C12 C11 -163.35(12)
C13 Ti1 C12 C11 -115.36(17)
C15 Ti1 C12 C11 -36.62(12)
C5 Ti1 C12 C11 -80.48(17)
C2 Ti1 C12 C11 157.26(15)
C4 Ti1 C12 C11 -120.94(13)
C14 Ti1 C12 C11 -77.41(13)
O1 Ti1 C12 C13 -156.97(12)
C3 Ti1 C12 C13 -47.99(15)
C15 Ti1 C12 C13 78.74(13)
C5 Ti1 C12 C13 34.88(18)
C2 Ti1 C12 C13 -87.38(18)
C11 Ti1 C12 C13 115.36(17)
C4 Ti1 C12 C13 -5.58(15)
C14 Ti1 C12 C13 37.95(11)
O1 Ti1 C12 C17 -37.09(17)
C3 Ti1 C12 C17 71.90(19)
C13 Ti1 C12 C17 119.9(2)
C15 Ti1 C12 C17 -161.4(2)
C5 Ti1 C12 C17 154.77(16)
C2 Ti1 C12 C17 32.5(3)
C11 Ti1 C12 C17 -124.8(2)
C4 Ti1 C12 C17 114.31(17)
C14 Ti1 C12 C17 157.83(19)
C11 C12 C13 C14 -2.1(2)
C17 C12 C13 C14 174.79(19)
Ti1 C12 C13 C14 -68.18(14)
C11 C12 C13 C18 -172.0(2)
C17 C12 C13 C18 4.9(3)
Ti1 C12 C13 C18 121.9(2)
C11 C12 C13 Ti1 66.04(14)
C17 C12 C13 Ti1 -117.0(2)
O1 Ti1 C13 C14 139.96(12)
C3 Ti1 C13 C14 -102.87(13)
C1 Ti1 C13 C14 -55.66(18)
C15 Ti1 C13 C14 36.24(12)
C12 Ti1 C13 C14 113.96(17)
C5 Ti1 C13 C14 -44.32(14)
C2 Ti1 C13 C14 -108.25(14)
C11 Ti1 C13 C14 77.02(13)
C4 Ti1 C13 C14 -70.60(13)
O1 Ti1 C13 C12 26.01(13)
C3 Ti1 C13 C12 143.18(12)
C1 Ti1 C13 C12 -169.61(13)
C15 Ti1 C13 C12 -77.71(12)
C5 Ti1 C13 C12 -158.27(11)
C2 Ti1 C13 C12 137.80(12)
C11 Ti1 C13 C12 -36.93(11)
C4 Ti1 C13 C12 175.45(12)
C14 Ti1 C13 C12 -113.96(17)
O1 Ti1 C13 C18 -95.18(19)
C3 Ti1 C13 C18 21.99(19)
C1 Ti1 C13 C18 69.2(2)
C15 Ti1 C13 C18 161.1(2)
C12 Ti1 C13 C18 -121.2(2)
C5 Ti1 C13 C18 80.54(19)
C2 Ti1 C13 C18 16.6(2)
C11 Ti1 C13 C18 -158.1(2)
C4 Ti1 C13 C18 54.26(19)
C14 Ti1 C13 C18 124.9(2)
C12 C13 C14 C15 4.5(2)
C18 C13 C14 C15 174.1(2)
Ti1 C13 C14 C15 -62.83(14)
C12 C13 C14 C19 -159.1(2)
C18 C13 C14 C19 10.5(3)
Ti1 C13 C14 C19 133.6(2)
C12 C13 C14 Ti1 67.30(14)
C18 C13 C14 Ti1 -123.1(2)
O1 Ti1 C14 C15 55.57(16)
C3 Ti1 C14 C15 -156.67(12)
C13 Ti1 C14 C15 117.01(17)
C1 Ti1 C14 C15 -95.68(13)
C12 Ti1 C14 C15 78.78(13)
C5 Ti1 C14 C15 -103.05(12)
C2 Ti1 C14 C15 -134.43(13)
C11 Ti1 C14 C15 37.94(11)
C4 Ti1 C14 C15 -135.97(13)
O1 Ti1 C14 C13 -61.44(16)
C3 Ti1 C14 C13 86.32(13)
C1 Ti1 C14 C13 147.30(12)
C15 Ti1 C14 C13 -117.01(17)
C12 Ti1 C14 C13 -38.24(12)
C5 Ti1 C14 C13 139.94(13)
C2 Ti1 C14 C13 108.56(14)
C11 Ti1 C14 C13 -79.08(13)
C4 Ti1 C14 C13 107.02(13)
O1 Ti1 C14 C19 176.38(19)
C3 Ti1 C14 C19 -35.9(2)
C13 Ti1 C14 C19 -122.2(3)
C1 Ti1 C14 C19 25.1(2)
C15 Ti1 C14 C19 120.8(3)
C12 Ti1 C14 C19 -160.4(2)
C5 Ti1 C14 C19 17.8(2)
C2 Ti1 C14 C19 -13.6(3)
C11 Ti1 C14 C19 158.7(2)
C4 Ti1 C14 C19 -15.2(2)
C13 C14 C15 C11 -5.1(2)
C19 C14 C15 C11 158.8(2)
Ti1 C14 C15 C11 -67.28(14)
C13 C14 C15 C20 -172.8(2)
C19 C14 C15 C20 -8.9(3)
Ti1 C14 C15 C20 125.0(2)
C13 C14 C15 Ti1 62.19(14)
C19 C14 C15 Ti1 -133.9(2)
C12 C11 C15 C14 3.8(2)
C16 C11 C15 C14 -171.43(19)
Ti1 C11 C15 C14 67.47(14)
C12 C11 C15 C20 171.7(2)
C16 C11 C15 C20 -3.5(3)
Ti1 C11 C15 C20 -124.6(2)
C12 C11 C15 Ti1 -63.69(14)
C16 C11 C15 Ti1 121.1(2)
O1 Ti1 C15 C14 -143.51(12)
C3 Ti1 C15 C14 33.82(16)
C13 Ti1 C15 C14 -36.51(11)
C1 Ti1 C15 C14 103.84(13)
C12 Ti1 C15 C14 -77.76(12)
C5 Ti1 C15 C14 77.75(13)
C2 Ti1 C15 C14 89.21(17)
C11 Ti1 C15 C14 -114.15(17)
C4 Ti1 C15 C14 45.13(13)
O1 Ti1 C15 C11 -29.36(14)
C3 Ti1 C15 C11 147.97(12)
C13 Ti1 C15 C11 77.63(13)
C1 Ti1 C15 C11 -142.01(12)
C12 Ti1 C15 C11 36.39(12)
C5 Ti1 C15 C11 -168.10(12)
C2 Ti1 C15 C11 -156.64(14)
C4 Ti1 C15 C11 159.28(12)
C14 Ti1 C15 C11 114.15(17)
O1 Ti1 C15 C20 92.6(2)
C3 Ti1 C15 C20 -90.1(2)
C13 Ti1 C15 C20 -160.4(2)
C1 Ti1 C15 C20 -20.1(2)
C12 Ti1 C15 C20 158.3(2)
C5 Ti1 C15 C20 -46.2(2)
C2 Ti1 C15 C20 -34.7(3)
C11 Ti1 C15 C20 121.9(2)
C4 Ti1 C15 C20 -78.8(2)
C14 Ti1 C15 C20 -123.9(2)
O1 C21 C22 C29 -179.21(17)
C24 C21 C22 C29 59.2(2)
C23 C21 C22 C29 -57.5(2)
O1 C21 C23 C27 178.30(17)
C24 C21 C23 C27 -60.0(2)
C22 C21 C23 C27 56.6(2)
O1 C21 C24 C25 179.65(17)
C22 C21 C24 C25 -59.6(2)
C23 C21 C24 C25 58.7(2)
C21 C24 C25 C30 60.6(2)
C21 C24 C25 C26 -59.7(2)
C30 C25 C26 C27 -60.9(2)
C24 C25 C26 C27 59.5(2)
C25 C26 C27 C23 -60.5(2)
C25 C26 C27 C28 59.6(2)
C21 C23 C27 C26 61.9(2)
C21 C23 C27 C28 -58.2(2)
C26 C27 C28 C29 -59.2(2)
C23 C27 C28 C29 60.5(2)
C27 C28 C29 C30 59.5(2)
C27 C28 C29 C22 -61.0(2)
C21 C22 C29 C30 -60.3(2)
C21 C22 C29 C28 59.8(2)
C26 C25 C30 C29 61.5(2)
C24 C25 C30 C29 -59.0(2)
C28 C29 C30 C25 -60.6(2)
C22 C29 C30 C25 59.2(2)
